data_4082526
loop_
_publ_author_name
'Sindlinger, Christian P.'
'Stasch, Andreas'
'Wesemann, Lars'

_publ_section_title
;
 Heavy Group 15 Element Compounds of a Sterically Demanding
 Bis(iminophosphorane)methanide and -methanediide
;
_journal_issue 1
_journal_name_full Organometallics
_journal_page_first 322
_journal_paper_doi 10.1021/om401059x
_journal_volume 33
_journal_year 2014
_chemical_formula_sum 'C49 H55 K N2 P2'
_chemical_formula_weight 772.99
_chemical_name_systematic
; 
 ? 
;
_space_group_IT_number 14
_symmetry_cell_setting monoclinic
_symmetry_space_group_name_Hall '-P 2ybc'
_symmetry_space_group_name_H-M 'P 1 21/c 1'
_atom_sites_solution_hydrogens geom
_atom_sites_solution_primary direct
_atom_sites_solution_secondary difmap
_audit_creation_method SHELXL-97
_cell_angle_alpha 90.00
_cell_angle_beta 101.489(6)
_cell_angle_gamma 90.00
_cell_formula_units_Z 4
_cell_length_a 9.5310(6)
_cell_length_b 42.837(2)
_cell_length_c 10.6511(7)
_cell_measurement_temperature 123(2)
_cell_volume 4261.5(4)
_computing_structure_refinement 'SHELXL-97 (Sheldrick, 1997)'
_computing_structure_solution 'SHELXS-97 (Sheldrick, 1990)'
_diffrn_ambient_temperature 123(2)
_diffrn_measured_fraction_theta_full 0.997
_diffrn_measured_fraction_theta_max 0.997
_diffrn_measurement_device_type 'Xcalibur, Ruby, Gemini ultra'
_diffrn_measurement_method '\w scans'
_diffrn_radiation_monochromator graphite
_diffrn_radiation_source 'fine-focus sealed tube'
_diffrn_radiation_type MoK\a
_diffrn_radiation_wavelength 0.71073
_diffrn_reflns_av_R_equivalents 0.0653
_diffrn_reflns_av_sigmaI/netI 0.1098
_diffrn_reflns_limit_h_max 11
_diffrn_reflns_limit_h_min -10
_diffrn_reflns_limit_k_max 33
_diffrn_reflns_limit_k_min -50
_diffrn_reflns_limit_l_max 12
_diffrn_reflns_limit_l_min -11
_diffrn_reflns_number 15270
_diffrn_reflns_theta_full 25.00
_diffrn_reflns_theta_max 25.00
_diffrn_reflns_theta_min 2.01
_exptl_absorpt_coefficient_mu 0.235
_exptl_absorpt_correction_T_max 0.9769
_exptl_absorpt_correction_T_min 0.9435
_exptl_absorpt_correction_type multi-scan
_exptl_crystal_colour colourless
_exptl_crystal_density_diffrn 1.205
_exptl_crystal_density_method 'not measured'
_exptl_crystal_description plate
_exptl_crystal_F_000 1648
_exptl_crystal_size_max 0.25
_exptl_crystal_size_mid 0.15
_exptl_crystal_size_min 0.10
_refine_diff_density_max 0.549
_refine_diff_density_min -0.337
_refine_diff_density_rms 0.069
_refine_ls_extinction_method none
_refine_ls_goodness_of_fit_ref 1.067
_refine_ls_hydrogen_treatment constr
_refine_ls_matrix_type full
_refine_ls_number_parameters 495
_refine_ls_number_reflns 7493
_refine_ls_number_restraints 0
_refine_ls_restrained_S_all 1.067
_refine_ls_R_factor_all 0.1058
_refine_ls_R_factor_gt 0.0647
_refine_ls_shift/su_max 0.000
_refine_ls_shift/su_mean 0.000
_refine_ls_structure_factor_coef Fsqd
_refine_ls_weighting_details 'calc w=1/[\s^2^(Fo^2^)+(0.0537P)^2^+0.2017P] where P=(Fo^2^+2Fc^2^)/3'
_refine_ls_weighting_scheme calc
_refine_ls_wR_factor_gt 0.1329
_refine_ls_wR_factor_ref 0.1523
_reflns_number_gt 5134
_reflns_number_total 7493
_reflns_threshold_expression >2sigma(I)
_cod_data_source_file om401059x_si_002.cif
_cod_data_source_block as552
_cod_original_sg_symbol_H-M 'P 21/c'
_cod_database_code 4082526

loop_
_symmetry_equiv_pos_as_xyz
'x, y, z'
'-x, y+1/2, -z+1/2'
'-x, -y, -z'
'x, -y-1/2, z-1/2'

loop_
_atom_site_label
_atom_site_type_symbol
_atom_site_fract_x
_atom_site_fract_y
_atom_site_fract_z
_atom_site_U_iso_or_equiv
_atom_site_adp_type
_atom_site_occupancy
_atom_site_symmetry_multiplicity
_atom_site_calc_flag
_atom_site_refinement_flags
K1 K 1.43527(8) 0.099413(19) 0.69758(8) 0.0300(2) Uani 1 1 d .
P1 P 1.17796(9) 0.15408(2) 0.75277(9) 0.0188(2) Uani 1 1 d .
N1 N 1.3463(3) 0.15646(6) 0.7673(3) 0.0201(7) Uani 1 1 d .
C1 C 1.1155(4) 0.12160(8) 0.6663(3) 0.0232(8) Uani 1 1 d .
H1 H 1.1544 0.1202 0.5910 0.028 Uiso 1 1 calc R
P2 P 1.00293(9) 0.09062(2) 0.67544(8) 0.0178(2) Uani 1 1 d .
N2 N 1.0679(3) 0.05699(6) 0.7084(3) 0.0188(6) Uani 1 1 d .
C2 C 1.1255(4) 0.15183(8) 0.9082(3) 0.0217(8) Uani 1 1 d .
C3 C 1.1981(4) 0.13035(9) 0.9955(4) 0.0289(9) Uani 1 1 d .
H3 H 1.2652 0.1165 0.9703 0.035 Uiso 1 1 calc R
C4 C 1.1728(5) 0.12905(10) 1.1189(4) 0.0406(11) Uani 1 1 d .
H4 H 1.2230 0.1143 1.1779 0.049 Uiso 1 1 calc R
C5 C 1.0773(5) 0.14860(11) 1.1565(4) 0.0445(12) Uani 1 1 d .
H5 H 1.0610 0.1475 1.2415 0.053 Uiso 1 1 calc R
C6 C 1.0034(4) 0.17014(10) 1.0716(4) 0.0384(11) Uani 1 1 d .
H6 H 0.9357 0.1837 1.0978 0.046 Uiso 1 1 calc R
C7 C 1.0287(4) 0.17194(9) 0.9474(4) 0.0290(9) Uani 1 1 d .
H7 H 0.9795 0.1870 0.8894 0.035 Uiso 1 1 calc R
C8 C 1.0916(3) 0.18934(8) 0.6772(3) 0.0205(8) Uani 1 1 d .
C9 C 0.9752(4) 0.18704(9) 0.5743(4) 0.0294(9) Uani 1 1 d .
H9 H 0.9366 0.1671 0.5485 0.035 Uiso 1 1 calc R
C10 C 0.9159(4) 0.21316(9) 0.5098(4) 0.0349(10) Uani 1 1 d .
H10 H 0.8382 0.2110 0.4390 0.042 Uiso 1 1 calc R
C11 C 0.9687(4) 0.24258(10) 0.5474(4) 0.0370(10) Uani 1 1 d .
H11 H 0.9279 0.2606 0.5025 0.044 Uiso 1 1 calc R
C12 C 1.0820(4) 0.24540(9) 0.6516(4) 0.0320(10) Uani 1 1 d .
H12 H 1.1177 0.2655 0.6794 0.038 Uiso 1 1 calc R
C13 C 1.1426(4) 0.21897(8) 0.7145(4) 0.0257(9) Uani 1 1 d .
H13 H 1.2209 0.2211 0.7848 0.031 Uiso 1 1 calc R
C14 C 0.8856(3) 0.09747(8) 0.7871(3) 0.0186(8) Uani 1 1 d .
C15 C 0.8702(4) 0.07505(8) 0.8778(3) 0.0238(8) Uani 1 1 d .
H15 H 0.9250 0.0564 0.8838 0.029 Uiso 1 1 calc R
C16 C 0.7754(4) 0.07967(9) 0.9598(4) 0.0296(9) Uani 1 1 d .
H16 H 0.7648 0.0642 1.0211 0.035 Uiso 1 1 calc R
C17 C 0.6967(4) 0.10699(9) 0.9511(4) 0.0282(9) Uani 1 1 d .
H17 H 0.6331 0.1104 1.0080 0.034 Uiso 1 1 calc R
C18 C 0.7095(4) 0.12923(9) 0.8610(4) 0.0266(9) Uani 1 1 d .
H18 H 0.6548 0.1479 0.8555 0.032 Uiso 1 1 calc R
C19 C 0.8025(3) 0.12433(8) 0.7782(3) 0.0230(8) Uani 1 1 d .
H19 H 0.8096 0.1395 0.7147 0.028 Uiso 1 1 calc R
C20 C 0.8708(3) 0.08977(8) 0.5242(3) 0.0206(8) Uani 1 1 d .
C21 C 0.7608(4) 0.06776(9) 0.5116(4) 0.0325(10) Uani 1 1 d .
H21 H 0.7537 0.0545 0.5816 0.039 Uiso 1 1 calc R
C22 C 0.6619(4) 0.06508(11) 0.3973(4) 0.0482(12) Uani 1 1 d .
H22 H 0.5879 0.0499 0.3898 0.058 Uiso 1 1 calc R
C23 C 0.6693(5) 0.08400(12) 0.2951(4) 0.0520(13) Uani 1 1 d .
H23 H 0.6007 0.0821 0.2174 0.062 Uiso 1 1 calc R
C24 C 0.7766(4) 0.10573(10) 0.3060(4) 0.0408(11) Uani 1 1 d .
H24 H 0.7828 0.1189 0.2356 0.049 Uiso 1 1 calc R
C25 C 0.8763(4) 0.10851(9) 0.4198(3) 0.0280(9) Uani 1 1 d .
H25 H 0.9501 0.1237 0.4260 0.034 Uiso 1 1 calc R
C26 C 1.4384(3) 0.18224(8) 0.7681(3) 0.0180(8) Uani 1 1 d .
C27 C 1.5087(3) 0.19634(8) 0.8832(3) 0.0202(8) Uani 1 1 d .
C28 C 1.6105(4) 0.21924(8) 0.8805(4) 0.0249(8) Uani 1 1 d .
H28 H 1.6553 0.2290 0.9583 0.030 Uiso 1 1 calc R
C29 C 1.6487(4) 0.22830(9) 0.7670(4) 0.0287(9) Uani 1 1 d .
H29 H 1.7210 0.2436 0.7670 0.034 Uiso 1 1 calc R
C30 C 1.5796(4) 0.21470(9) 0.6541(4) 0.0305(9) Uani 1 1 d .
H30 H 1.6050 0.2209 0.5760 0.037 Uiso 1 1 calc R
C31 C 1.4742(4) 0.19225(8) 0.6512(3) 0.0241(8) Uani 1 1 d .
C32 C 1.4778(4) 0.18566(9) 1.0122(3) 0.0257(9) Uani 1 1 d .
H32 H 1.4306 0.1648 0.9984 0.031 Uiso 1 1 calc R
C33 C 1.6126(4) 0.18172(9) 1.1161(4) 0.0345(10) Uani 1 1 d .
H33A H 1.6828 0.1691 1.0826 0.052 Uiso 1 1 calc R
H33B H 1.5879 0.1713 1.1906 0.052 Uiso 1 1 calc R
H33C H 1.6537 0.2023 1.1417 0.052 Uiso 1 1 calc R
C34 C 1.3740(4) 0.20755(9) 1.0606(4) 0.0328(10) Uani 1 1 d .
H34A H 1.4174 0.2283 1.0761 0.049 Uiso 1 1 calc R
H34B H 1.3526 0.1993 1.1405 0.049 Uiso 1 1 calc R
H34C H 1.2852 0.2091 0.9961 0.049 Uiso 1 1 calc R
C35 C 1.4037(4) 0.17800(9) 0.5230(3) 0.0303(9) Uani 1 1 d .
H35 H 1.3286 0.1632 0.5399 0.036 Uiso 1 1 calc R
C36 C 1.5101(5) 0.15922(10) 0.4644(4) 0.0451(11) Uani 1 1 d .
H36A H 1.5847 0.1732 0.4453 0.068 Uiso 1 1 calc R
H36B H 1.4602 0.1493 0.3850 0.068 Uiso 1 1 calc R
H36C H 1.5540 0.1431 0.5250 0.068 Uiso 1 1 calc R
C37 C 1.3286(4) 0.20261(10) 0.4293(4) 0.0415(11) Uani 1 1 d .
H37A H 1.2608 0.2143 0.4693 0.062 Uiso 1 1 calc R
H37B H 1.2769 0.1923 0.3516 0.062 Uiso 1 1 calc R
H37C H 1.3999 0.2170 0.4071 0.062 Uiso 1 1 calc R
C38 C 1.2036(3) 0.04635(8) 0.7004(3) 0.0192(8) Uani 1 1 d .
C39 C 1.3038(3) 0.04016(8) 0.8160(3) 0.0211(8) Uani 1 1 d .
C40 C 1.4399(4) 0.02973(8) 0.8117(4) 0.0289(9) Uani 1 1 d .
H40 H 1.5062 0.0260 0.8895 0.035 Uiso 1 1 calc R
C41 C 1.4819(4) 0.02455(9) 0.6960(4) 0.0342(10) Uani 1 1 d .
H41 H 1.5766 0.0179 0.6942 0.041 Uiso 1 1 calc R
C42 C 1.3837(4) 0.02918(9) 0.5840(4) 0.0306(9) Uani 1 1 d .
H42 H 1.4110 0.0249 0.5046 0.037 Uiso 1 1 calc R
C43 C 1.2463(4) 0.03987(8) 0.5831(3) 0.0227(8) Uani 1 1 d .
C44 C 1.2563(4) 0.04422(8) 0.9435(3) 0.0241(8) Uani 1 1 d .
H44 H 1.1859 0.0618 0.9335 0.029 Uiso 1 1 calc R
C45 C 1.3774(4) 0.05218(9) 1.0556(4) 0.0346(10) Uani 1 1 d .
H45A H 1.4415 0.0342 1.0751 0.052 Uiso 1 1 calc R
H45B H 1.3373 0.0574 1.1309 0.052 Uiso 1 1 calc R
H45C H 1.4312 0.0701 1.0328 0.052 Uiso 1 1 calc R
C50 C 1.1786(4) 0.01470(9) 0.9732(4) 0.0356(10) Uani 1 1 d .
H50A H 1.0999 0.0100 0.9013 0.053 Uiso 1 1 calc R
H50B H 1.1401 0.0180 1.0509 0.053 Uiso 1 1 calc R
H50C H 1.2459 -0.0028 0.9864 0.053 Uiso 1 1 calc R
C47 C 1.1431(4) 0.04393(9) 0.4551(3) 0.0280(9) Uani 1 1 d .
H47 H 1.0485 0.0502 0.4742 0.034 Uiso 1 1 calc R
C48 C 1.1897(5) 0.06964(10) 0.3745(4) 0.0409(11) Uani 1 1 d .
H48A H 1.1991 0.0893 0.4226 0.061 Uiso 1 1 calc R
H48B H 1.1180 0.0721 0.2952 0.061 Uiso 1 1 calc R
H48C H 1.2822 0.0641 0.3534 0.061 Uiso 1 1 calc R
C49 C 1.1196(4) 0.01372(9) 0.3783(4) 0.0398(11) Uani 1 1 d .
H49A H 1.2091 0.0076 0.3531 0.060 Uiso 1 1 calc R
H49B H 1.0453 0.0169 0.3014 0.060 Uiso 1 1 calc R
H49C H 1.0894 -0.0028 0.4309 0.060 Uiso 1 1 calc R

loop_
_atom_site_aniso_label
_atom_site_aniso_U_11
_atom_site_aniso_U_22
_atom_site_aniso_U_33
_atom_site_aniso_U_23
_atom_site_aniso_U_13
_atom_site_aniso_U_12
K1 0.0291(4) 0.0257(5) 0.0353(5) -0.0055(4) 0.0065(4) -0.0025(4)
P1 0.0227(5) 0.0185(5) 0.0150(5) 0.0003(4) 0.0034(4) -0.0006(4)
N1 0.0257(15) 0.0193(16) 0.0142(16) 0.0003(13) 0.0010(12) -0.0008(13)
C1 0.0309(19) 0.024(2) 0.0137(19) -0.0049(16) 0.0025(16) -0.0016(16)
P2 0.0198(5) 0.0199(5) 0.0134(5) -0.0004(4) 0.0026(4) -0.0005(4)
N2 0.0199(14) 0.0183(16) 0.0182(16) 0.0004(13) 0.0039(12) -0.0010(12)
C2 0.0282(19) 0.0192(19) 0.018(2) -0.0041(16) 0.0052(16) -0.0066(16)
C3 0.041(2) 0.024(2) 0.021(2) -0.0008(18) 0.0059(18) -0.0068(18)
C4 0.057(3) 0.042(3) 0.022(2) 0.007(2) 0.007(2) -0.009(2)
C5 0.063(3) 0.052(3) 0.024(2) -0.005(2) 0.022(2) -0.023(2)
C6 0.042(2) 0.044(3) 0.036(3) -0.015(2) 0.023(2) -0.018(2)
C7 0.027(2) 0.034(2) 0.027(2) -0.0066(19) 0.0079(17) -0.0057(18)
C8 0.0238(18) 0.0187(19) 0.021(2) 0.0035(16) 0.0089(16) -0.0021(15)
C9 0.030(2) 0.026(2) 0.032(2) 0.0049(19) 0.0045(18) -0.0003(17)
C10 0.028(2) 0.040(3) 0.032(2) 0.013(2) -0.0051(18) 0.0021(19)
C11 0.034(2) 0.032(2) 0.043(3) 0.014(2) 0.002(2) 0.0059(19)
C12 0.033(2) 0.016(2) 0.047(3) 0.0052(19) 0.008(2) 0.0001(17)
C13 0.0253(19) 0.021(2) 0.032(2) 0.0017(17) 0.0069(17) 0.0047(16)
C14 0.0176(17) 0.0208(19) 0.0166(19) -0.0009(16) 0.0013(14) -0.0030(15)
C15 0.0246(18) 0.023(2) 0.023(2) 0.0000(17) 0.0027(16) 0.0031(16)
C16 0.033(2) 0.032(2) 0.027(2) 0.0027(18) 0.0126(18) -0.0044(18)
C17 0.0255(19) 0.036(2) 0.025(2) -0.0051(19) 0.0095(17) 0.0006(17)
C18 0.0230(19) 0.027(2) 0.029(2) -0.0046(18) 0.0034(17) 0.0050(16)
C19 0.0203(18) 0.025(2) 0.023(2) 0.0010(17) 0.0031(16) -0.0013(16)
C20 0.0201(17) 0.0228(19) 0.0180(19) -0.0006(16) 0.0014(15) 0.0013(15)
C21 0.033(2) 0.037(2) 0.025(2) 0.0026(19) 0.0016(18) -0.0110(18)
C22 0.038(2) 0.066(3) 0.037(3) 0.003(2) -0.002(2) -0.030(2)
C23 0.044(3) 0.084(4) 0.021(2) 0.011(3) -0.010(2) -0.020(3)
C24 0.050(3) 0.049(3) 0.020(2) 0.007(2) -0.0015(19) -0.013(2)
C25 0.0287(19) 0.033(2) 0.021(2) 0.0023(18) 0.0015(17) -0.0057(17)
C26 0.0175(17) 0.0165(18) 0.019(2) -0.0015(16) 0.0022(15) 0.0024(15)
C27 0.0194(18) 0.0205(19) 0.022(2) -0.0036(16) 0.0071(15) 0.0002(15)
C28 0.0244(19) 0.025(2) 0.023(2) -0.0046(17) 0.0002(16) -0.0043(16)
C29 0.027(2) 0.028(2) 0.031(2) -0.0011(18) 0.0038(18) -0.0105(17)
C30 0.034(2) 0.035(2) 0.024(2) 0.0013(19) 0.0108(18) -0.0059(19)
C31 0.0261(19) 0.026(2) 0.021(2) 0.0001(17) 0.0067(16) -0.0020(16)
C32 0.030(2) 0.028(2) 0.020(2) -0.0037(17) 0.0060(17) -0.0077(17)
C33 0.039(2) 0.039(2) 0.024(2) 0.001(2) 0.0032(18) 0.0053(19)
C34 0.031(2) 0.047(3) 0.021(2) -0.001(2) 0.0064(17) -0.0022(19)
C35 0.038(2) 0.035(2) 0.018(2) -0.0015(18) 0.0064(17) -0.0099(19)
C36 0.064(3) 0.048(3) 0.024(2) -0.009(2) 0.010(2) -0.004(2)
C37 0.049(3) 0.051(3) 0.020(2) -0.001(2) -0.0031(19) -0.006(2)
C38 0.0217(18) 0.0135(18) 0.022(2) 0.0017(16) 0.0036(15) -0.0032(15)
C39 0.0216(18) 0.0156(18) 0.026(2) -0.0016(16) 0.0047(16) -0.0029(15)
C40 0.0252(19) 0.026(2) 0.034(2) -0.0013(19) 0.0025(17) 0.0011(17)
C41 0.023(2) 0.031(2) 0.049(3) -0.003(2) 0.009(2) 0.0024(17)
C42 0.034(2) 0.028(2) 0.034(2) -0.0040(19) 0.0162(19) 0.0004(18)
C43 0.0226(18) 0.0201(19) 0.027(2) -0.0030(17) 0.0097(16) -0.0034(15)
C44 0.0230(18) 0.027(2) 0.020(2) -0.0009(17) -0.0013(15) 0.0013(16)
C45 0.036(2) 0.040(3) 0.025(2) 0.000(2) 0.0002(18) -0.0049(19)
C50 0.040(2) 0.035(2) 0.032(2) 0.005(2) 0.0073(19) -0.0051(19)
C47 0.037(2) 0.028(2) 0.020(2) -0.0016(18) 0.0094(17) -0.0009(17)
C48 0.055(3) 0.043(3) 0.027(2) 0.000(2) 0.013(2) -0.002(2)
C49 0.045(2) 0.039(3) 0.036(3) -0.013(2) 0.009(2) -0.001(2)

loop_
_atom_type_symbol
_atom_type_description
_atom_type_scat_dispersion_real
_atom_type_scat_dispersion_imag
_atom_type_scat_source
C C 0.0033 0.0016 'International Tables Vol C Tables 4.2.6.8 and 6.1.1.4'
H H 0.0000 0.0000 'International Tables Vol C Tables 4.2.6.8 and 6.1.1.4'
N N 0.0061 0.0033 'International Tables Vol C Tables 4.2.6.8 and 6.1.1.4'
P P 0.1023 0.0942 'International Tables Vol C Tables 4.2.6.8 and 6.1.1.4'
K K 0.2009 0.2494 'International Tables Vol C Tables 4.2.6.8 and 6.1.1.4'

loop_
_geom_angle_atom_site_label_1
_geom_angle_atom_site_label_2
_geom_angle_atom_site_label_3
_geom_angle
_geom_angle_site_symmetry_1
_geom_angle_site_symmetry_3
N1 K1 C18 75.70(9) . 1_655
N1 K1 C1 54.06(8) . .
C18 K1 C1 128.56(9) 1_655 .
N1 K1 C38 112.53(8) . .
C18 K1 C38 142.88(10) 1_655 .
C1 K1 C38 63.66(9) . .
N1 K1 C39 115.75(9) . .
C18 K1 C39 117.17(10) 1_655 .
C1 K1 C39 80.45(9) . .
C38 K1 C39 25.83(8) . .
N1 K1 C43 129.04(9) . .
C18 K1 C43 151.82(10) 1_655 .
C1 K1 C43 75.06(9) . .
C38 K1 C43 25.59(8) . .
C39 K1 C43 44.52(9) . .
N1 K1 C40 135.00(9) . .
C18 K1 C40 102.86(10) 1_655 .
C1 K1 C40 105.09(9) . .
C38 K1 C40 44.74(9) . .
C39 K1 C40 24.87(8) . .
C43 K1 C40 51.16(9) . .
N1 K1 C41 159.36(9) . .
C18 K1 C41 107.97(10) 1_655 .
C1 K1 C41 115.45(9) . .
C38 K1 C41 52.20(9) . .
C39 K1 C41 44.05(9) . .
C43 K1 C41 43.97(9) . .
C40 K1 C41 24.80(9) . .
N1 K1 C42 153.79(9) . .
C18 K1 C42 129.60(10) 1_655 .
C1 K1 C42 99.74(9) . .
C38 K1 C42 44.37(8) . .
C39 K1 C42 50.88(9) . .
C43 K1 C42 24.76(8) . .
C40 K1 C42 43.16(10) . .
C41 K1 C42 24.52(9) . .
N1 K1 C17 85.11(9) . 1_655
C18 K1 C17 24.51(9) 1_655 1_655
C1 K1 C17 127.84(9) . 1_655
C38 K1 C17 118.38(9) . 1_655
C39 K1 C17 92.67(9) . 1_655
C43 K1 C17 131.38(10) . 1_655
C40 K1 C17 80.28(10) . 1_655
C41 K1 C17 91.12(10) . 1_655
C42 K1 C17 115.43(10) . 1_655
N1 K1 P1 25.58(6) . .
C18 K1 P1 99.73(7) 1_655 .
C1 K1 P1 28.98(6) . .
C38 K1 P1 88.04(6) . .
C39 K1 P1 96.95(6) . .
C43 K1 P1 103.55(6) . .
C40 K1 P1 120.72(7) . .
C41 K1 P1 139.45(7) . .
C42 K1 P1 128.31(7) . .
C17 K1 P1 103.59(7) 1_655 .
N1 P1 C1 110.01(15) . .
N1 P1 C2 111.72(15) . .
C1 P1 C2 108.49(16) . .
N1 P1 C8 110.37(15) . .
C1 P1 C8 110.95(17) . .
C2 P1 C8 105.21(16) . .
N1 P1 K1 48.25(10) . .
C1 P1 K1 63.14(12) . .
C2 P1 K1 116.22(12) . .
C8 P1 K1 137.97(11) . .
C26 N1 P1 131.9(2) . .
C26 N1 K1 118.37(19) . .
P1 N1 K1 106.17(13) . .
P1 C1 P2 138.7(2) . .
P1 C1 K1 87.88(13) . .
P2 C1 K1 111.27(15) . .
P1 C1 H1 110.6 . .
P2 C1 H1 110.6 . .
K1 C1 H1 62.5 . .
N2 P2 C1 119.61(15) . .
N2 P2 C14 105.56(15) . .
C1 P2 C14 112.67(16) . .
N2 P2 C20 110.28(15) . .
C1 P2 C20 106.98(16) . .
C14 P2 C20 100.00(15) . .
C38 N2 P2 127.9(2) . .
C7 C2 C3 118.8(3) . .
C7 C2 P1 124.0(3) . .
C3 C2 P1 116.9(3) . .
C4 C3 C2 120.3(4) . .
C4 C3 H3 119.9 . .
C2 C3 H3 119.8 . .
C5 C4 C3 120.6(4) . .
C5 C4 H4 119.7 . .
C3 C4 H4 119.7 . .
C4 C5 C6 120.3(4) . .
C4 C5 H5 119.8 . .
C6 C5 H5 119.8 . .
C5 C6 C7 119.7(4) . .
C5 C6 H6 120.1 . .
C7 C6 H6 120.1 . .
C2 C7 C6 120.2(4) . .
C2 C7 H7 119.9 . .
C6 C7 H7 119.9 . .
C13 C8 C9 117.8(3) . .
C13 C8 P1 121.8(3) . .
C9 C8 P1 120.3(3) . .
C10 C9 C8 121.2(4) . .
C10 C9 H9 119.4 . .
C8 C9 H9 119.4 . .
C9 C10 C11 120.4(4) . .
C9 C10 H10 119.8 . .
C11 C10 H10 119.8 . .
C10 C11 C12 119.3(4) . .
C10 C11 H11 120.4 . .
C12 C11 H11 120.4 . .
C13 C12 C11 119.9(4) . .
C13 C12 H12 120.0 . .
C11 C12 H12 120.0 . .
C12 C13 C8 121.4(4) . .
C12 C13 H13 119.3 . .
C8 C13 H13 119.3 . .
C19 C14 C15 118.8(3) . .
C19 C14 P2 120.5(3) . .
C15 C14 P2 120.6(3) . .
C16 C15 C14 120.7(3) . .
C16 C15 H15 119.7 . .
C14 C15 H15 119.7 . .
C17 C16 C15 119.4(3) . .
C17 C16 H16 120.3 . .
C15 C16 H16 120.3 . .
C18 C17 C16 120.7(3) . .
C18 C17 K1 69.8(2) . 1_455
C16 C17 K1 106.4(2) . 1_455
C18 C17 H17 119.7 . .
C16 C17 H17 119.7 . .
K1 C17 H17 93.7 1_455 .
C17 C18 C19 119.8(3) . .
C17 C18 K1 85.7(2) . 1_455
C19 C18 K1 98.9(2) . 1_455
C17 C18 H18 120.1 . .
C19 C18 H18 120.1 . .
K1 C18 H18 85.5 1_455 .
C18 C19 C14 120.7(3) . .
C18 C19 H19 119.7 . .
C14 C19 H19 119.7 . .
C25 C20 C21 117.6(3) . .
C25 C20 P2 124.4(3) . .
C21 C20 P2 117.9(3) . .
C22 C21 C20 120.4(4) . .
C22 C21 H21 119.8 . .
C20 C21 H21 119.8 . .
C23 C22 C21 120.9(4) . .
C23 C22 H22 119.5 . .
C21 C22 H22 119.5 . .
C22 C23 C24 119.3(4) . .
C22 C23 H23 120.3 . .
C24 C23 H23 120.3 . .
C23 C24 C25 120.1(4) . .
C23 C24 H24 119.9 . .
C25 C24 H24 119.9 . .
C20 C25 C24 121.6(3) . .
C20 C25 H25 119.2 . .
C24 C25 H25 119.2 . .
N1 C26 C27 121.9(3) . .
N1 C26 C31 119.3(3) . .
C27 C26 C31 118.5(3) . .
C28 C27 C26 120.0(3) . .
C28 C27 C32 119.4(3) . .
C26 C27 C32 120.6(3) . .
C27 C28 C29 121.6(3) . .
C27 C28 H28 119.2 . .
C29 C28 H28 119.2 . .
C30 C29 C28 118.6(3) . .
C30 C29 H29 120.7 . .
C28 C29 H29 120.7 . .
C29 C30 C31 122.0(3) . .
C29 C30 H30 119.0 . .
C31 C30 H30 119.0 . .
C30 C31 C26 119.3(3) . .
C30 C31 C35 119.1(3) . .
C26 C31 C35 121.6(3) . .
C34 C32 C33 109.4(3) . .
C34 C32 C27 111.9(3) . .
C33 C32 C27 113.5(3) . .
C34 C32 H32 107.3 . .
C33 C32 H32 107.3 . .
C27 C32 H32 107.3 . .
C32 C33 H33A 109.5 . .
C32 C33 H33B 109.5 . .
H33A C33 H33B 109.5 . .
C32 C33 H33C 109.5 . .
H33A C33 H33C 109.5 . .
H33B C33 H33C 109.5 . .
C32 C34 H34A 109.5 . .
C32 C34 H34B 109.5 . .
H34A C34 H34B 109.5 . .
C32 C34 H34C 109.5 . .
H34A C34 H34C 109.5 . .
H34B C34 H34C 109.5 . .
C36 C35 C31 111.6(3) . .
C36 C35 C37 111.1(3) . .
C31 C35 C37 112.0(3) . .
C36 C35 H35 107.3 . .
C31 C35 H35 107.3 . .
C37 C35 H35 107.3 . .
C35 C36 H36A 109.5 . .
C35 C36 H36B 109.5 . .
H36A C36 H36B 109.5 . .
C35 C36 H36C 109.5 . .
H36A C36 H36C 109.5 . .
H36B C36 H36C 109.5 . .
C35 C37 H37A 109.5 . .
C35 C37 H37B 109.5 . .
H37A C37 H37B 109.5 . .
C35 C37 H37C 109.5 . .
H37A C37 H37C 109.5 . .
H37B C37 H37C 109.5 . .
N2 C38 C43 123.5(3) . .
N2 C38 C39 118.7(3) . .
C43 C38 C39 117.7(3) . .
N2 C38 K1 115.0(2) . .
C43 C38 K1 79.00(19) . .
C39 C38 K1 78.10(18) . .
C40 C39 C38 120.2(3) . .
C40 C39 C44 120.9(3) . .
C38 C39 C44 118.8(3) . .
C40 C39 K1 78.4(2) . .
C38 C39 K1 76.07(18) . .
C44 C39 K1 118.0(2) . .
C39 C40 C41 121.4(4) . .
C39 C40 K1 76.7(2) . .
C41 C40 K1 78.3(2) . .
C39 C40 H40 119.3 . .
C41 C40 H40 119.3 . .
K1 C40 H40 116.1 . .
C42 C41 C40 118.7(3) . .
C42 C41 K1 78.0(2) . .
C40 C41 K1 76.9(2) . .
C42 C41 H41 120.6 . .
C40 C41 H41 120.6 . .
K1 C41 H41 115.3 . .
C41 C42 C43 122.1(3) . .
C41 C42 K1 77.5(2) . .
C43 C42 K1 76.6(2) . .
C41 C42 H42 118.9 . .
C43 C42 H42 118.9 . .
K1 C42 H42 117.6 . .
C42 C43 C38 119.8(3) . .
C42 C43 C47 119.0(3) . .
C38 C43 C47 121.3(3) . .
C42 C43 K1 78.6(2) . .
C38 C43 K1 75.41(19) . .
C47 C43 K1 117.5(2) . .
C45 C44 C39 114.2(3) . .
C45 C44 C50 110.2(3) . .
C39 C44 C50 109.4(3) . .
C45 C44 H44 107.6 . .
C39 C44 H44 107.6 . .
C50 C44 H44 107.6 . .
C44 C45 H45A 109.5 . .
C44 C45 H45B 109.5 . .
H45A C45 H45B 109.5 . .
C44 C45 H45C 109.5 . .
H45A C45 H45C 109.5 . .
H45B C45 H45C 109.5 . .
C44 C50 H50A 109.5 . .
C44 C50 H50B 109.5 . .
H50A C50 H50B 109.5 . .
C44 C50 H50C 109.5 . .
H50A C50 H50C 109.5 . .
H50B C50 H50C 109.5 . .
C48 C47 C49 109.9(3) . .
C48 C47 C43 112.3(3) . .
C49 C47 C43 112.5(3) . .
C48 C47 H47 107.3 . .
C49 C47 H47 107.3 . .
C43 C47 H47 107.3 . .
C47 C48 H48A 109.5 . .
C47 C48 H48B 109.5 . .
H48A C48 H48B 109.5 . .
C47 C48 H48C 109.5 . .
H48A C48 H48C 109.5 . .
H48B C48 H48C 109.5 . .
C47 C49 H49A 109.5 . .
C47 C49 H49B 109.5 . .
H49A C49 H49B 109.5 . .
C47 C49 H49C 109.5 . .
H49A C49 H49C 109.5 . .
H49B C49 H49C 109.5 . .

loop_
_geom_bond_atom_site_label_1
_geom_bond_atom_site_label_2
_geom_bond_distance
_geom_bond_site_symmetry_2
K1 N1 2.737(3) .
K1 C18 3.111(4) 1_655
K1 C1 3.146(3) .
K1 C38 3.173(3) .
K1 C39 3.199(3) .
K1 C43 3.219(3) .
K1 C40 3.220(4) .
K1 C41 3.238(4) .
K1 C42 3.244(4) .
K1 C17 3.305(4) 1_655
K1 P1 3.5238(12) .
P1 N1 1.584(3) .
P1 C1 1.708(3) .
P1 C2 1.824(3) .
P1 C8 1.829(4) .
N1 C26 1.410(4) .
C1 P2 1.722(3) .
C1 H1 0.9500 .
P2 N2 1.580(3) .
P2 C14 1.812(3) .
P2 C20 1.837(4) .
N2 C38 1.389(4) .
C2 C7 1.386(5) .
C2 C3 1.390(5) .
C3 C4 1.384(5) .
C3 H3 0.9500 .
C4 C5 1.355(6) .
C4 H4 0.9500 .
C5 C6 1.382(6) .
C5 H5 0.9500 .
C6 C7 1.393(5) .
C6 H6 0.9500 .
C7 H7 0.9500 .
C8 C13 1.389(5) .
C8 C9 1.399(5) .
C9 C10 1.374(5) .
C9 H9 0.9500 .
C10 C11 1.386(5) .
C10 H10 0.9500 .
C11 C12 1.391(6) .
C11 H11 0.9500 .
C12 C13 1.382(5) .
C12 H12 0.9500 .
C13 H13 0.9500 .
C14 C19 1.389(5) .
C14 C15 1.391(5) .
C15 C16 1.389(5) .
C15 H15 0.9500 .
C16 C17 1.384(5) .
C16 H16 0.9500 .
C17 C18 1.375(5) .
C17 K1 3.305(4) 1_455
C17 H17 0.9500 .
C18 C19 1.385(5) .
C18 K1 3.111(4) 1_455
C18 H18 0.9500 .
C19 H19 0.9500 .
C20 C25 1.381(5) .
C20 C21 1.396(5) .
C21 C22 1.388(5) .
C21 H21 0.9500 .
C22 C23 1.370(6) .
C22 H22 0.9500 .
C23 C24 1.371(6) .
C23 H23 0.9500 .
C24 C25 1.388(5) .
C24 H24 0.9500 .
C25 H25 0.9500 .
C26 C27 1.410(5) .
C26 C31 1.422(5) .
C27 C28 1.385(5) .
C27 C32 1.532(5) .
C28 C29 1.385(5) .
C28 H28 0.9500 .
C29 C30 1.380(5) .
C29 H29 0.9500 .
C30 C31 1.386(5) .
C30 H30 0.9500 .
C31 C35 1.524(5) .
C32 C34 1.526(5) .
C32 C33 1.529(5) .
C32 H32 1.0000 .
C33 H33A 0.9800 .
C33 H33B 0.9800 .
C33 H33C 0.9800 .
C34 H34A 0.9800 .
C34 H34B 0.9800 .
C34 H34C 0.9800 .
C35 C36 1.523(5) .
C35 C37 1.528(5) .
C35 H35 1.0000 .
C36 H36A 0.9800 .
C36 H36B 0.9800 .
C36 H36C 0.9800 .
C37 H37A 0.9800 .
C37 H37B 0.9800 .
C37 H37C 0.9800 .
C38 C43 1.416(5) .
C38 C39 1.424(5) .
C39 C40 1.382(5) .
C39 C44 1.525(5) .
C40 C41 1.387(5) .
C40 H40 0.9500 .
C41 C42 1.377(5) .
C41 H41 0.9500 .
C42 C43 1.386(5) .
C42 H42 0.9500 .
C43 C47 1.524(5) .
C44 C45 1.525(5) .
C44 C50 1.530(5) .
C44 H44 1.0000 .
C45 H45A 0.9800 .
C45 H45B 0.9800 .
C45 H45C 0.9800 .
C50 H50A 0.9800 .
C50 H50B 0.9800 .
C50 H50C 0.9800 .
C47 C48 1.517(5) .
C47 C49 1.524(5) .
C47 H47 1.0000 .
C48 H48A 0.9800 .
C48 H48B 0.9800 .
C48 H48C 0.9800 .
C49 H49A 0.9800 .
C49 H49B 0.9800 .
C49 H49C 0.9800 .
